data_7027876
loop_
_publ_author_name
'Brown, Emma J.'
'Whitwood, Adrian C.'
'Walton, Paul H.'
'Duhme-Klair, Anne-K.'

_publ_section_title
;
 Synthesis and characterisation of cis-dioxomolybdenum(vi) complexes of
 N-substituted 3-hydroxy-2-pyridinonesElectronic supplementary information
 (ESI) available: ORTEP plot and structural details of [MoO2(Lb)2]. See
 http://www.rsc.org/suppdata/dt/b4/b407221a/
;
_journal_issue 16
_journal_name_full 'Dalton Transactions'
_journal_page_first 2458
_journal_page_last 2462
_journal_paper_doi 10.1039/b407221a
_journal_year 2004
_chemical_formula_moiety 'C18 H20 Mo N2 O10'
_chemical_formula_sum 'C18 H20 Mo N2 O10'
_chemical_formula_weight 520.30
_chemical_name_systematic
;
?
;
_space_group_IT_number 14
_symmetry_cell_setting monoclinic
_symmetry_space_group_name_Hall '-P 2ybc'
_symmetry_space_group_name_H-M 'P 1 21/c 1'
_atom_sites_solution_hydrogens geom
_atom_sites_solution_primary direct
_atom_sites_solution_secondary difmap
_audit_creation_method SHELXL-97
_cell_angle_alpha 90.00
_cell_angle_beta 93.531(2)
_cell_angle_gamma 90.00
_cell_formula_units_Z 4
_cell_length_a 9.3413(7)
_cell_length_b 16.4045(13)
_cell_length_c 13.8278(11)
_cell_measurement_reflns_used 4494
_cell_measurement_temperature 115(2)
_cell_measurement_theta_max 27.33
_cell_measurement_theta_min 2.48
_cell_volume 2114.9(3)
_computing_cell_refinement 'Bruker SMART'
_computing_data_collection 'Bruker SMART'
_computing_data_reduction 'Bruker SAINT'
_computing_molecular_graphics 'Bruker SHELXTL'
_computing_publication_material 'Bruker SHELXTL'
_computing_structure_refinement 'SHELXL-97 (Sheldrick, 1997)'
_computing_structure_solution 'SHELXS-97 (Sheldrick, 1990)'
_diffrn_ambient_temperature 115(2)
_diffrn_measured_fraction_theta_full 0.999
_diffrn_measured_fraction_theta_max 0.999
_diffrn_measurement_device_type 'CCD area detector'
_diffrn_measurement_method 'phi and omega scans'
_diffrn_radiation_monochromator graphite
_diffrn_radiation_source 'fine-focus sealed tube'
_diffrn_radiation_type MoK\a
_diffrn_radiation_wavelength 0.71073
_diffrn_reflns_av_R_equivalents 0.0284
_diffrn_reflns_av_sigmaI/netI 0.0356
_diffrn_reflns_limit_h_max 11
_diffrn_reflns_limit_h_min -12
_diffrn_reflns_limit_k_max 21
_diffrn_reflns_limit_k_min -21
_diffrn_reflns_limit_l_max 17
_diffrn_reflns_limit_l_min -13
_diffrn_reflns_number 14266
_diffrn_reflns_theta_full 27.52
_diffrn_reflns_theta_max 27.52
_diffrn_reflns_theta_min 1.93
_exptl_absorpt_coefficient_mu 0.678
_exptl_absorpt_correction_T_max 0.970
_exptl_absorpt_correction_T_min 0.906
_exptl_absorpt_correction_type multi-scan
_exptl_absorpt_process_details 'SADABS v2.03; (Sheldrick)'
_exptl_crystal_colour ruby
_exptl_crystal_density_diffrn 1.634
_exptl_crystal_density_meas 0
_exptl_crystal_density_method 'not measured'
_exptl_crystal_description block
_exptl_crystal_F_000 1056
_exptl_crystal_size_max 0.19
_exptl_crystal_size_mid 0.09
_exptl_crystal_size_min 0.05
_refine_diff_density_max 0.469
_refine_diff_density_min -0.332
_refine_diff_density_rms 0.075
_refine_ls_extinction_method none
_refine_ls_goodness_of_fit_ref 1.023
_refine_ls_hydrogen_treatment mixed
_refine_ls_matrix_type full
_refine_ls_number_parameters 282
_refine_ls_number_reflns 4851
_refine_ls_number_restraints 0
_refine_ls_restrained_S_all 1.023
_refine_ls_R_factor_all 0.0403
_refine_ls_R_factor_gt 0.0298
_refine_ls_shift/su_max 0.000
_refine_ls_shift/su_mean 0.000
_refine_ls_structure_factor_coef Fsqd
_refine_ls_weighting_details 'calc w=1/[\s^2^(Fo^2^)+(0.0395P)^2^+1.0037P] where P=(Fo^2^+2Fc^2^)/3'
_refine_ls_weighting_scheme calc
_refine_ls_wR_factor_gt 0.0734
_refine_ls_wR_factor_ref 0.0775
_reflns_number_gt 4061
_reflns_number_total 4851
_reflns_threshold_expression >2sigma(I)
_cod_data_source_file b407221asup1.cif
_cod_data_source_block cpd1
_cod_depositor_comments
;
The following automatic conversions were performed:

'_symmetry_cell_setting' value 'Monoclinic' changed to 'monoclinic'
according to /home/saulius/struct/CIF-dictionaries/cif_core.dic
dictionary named 'cif_core.dic' version 2.4.2 from 2011-04-26.

Automatic conversion script
Id: cif_fix_values 1891 2012-01-12 08:04:46Z andrius 
;
_cod_original_sg_symbol_H-M P2(1)/c
_cod_database_code 7027876

loop_
_symmetry_equiv_pos_as_xyz
'x, y, z'
'-x, y+1/2, -z+1/2'
'-x, -y, -z'
'x, -y-1/2, z-1/2'

loop_
_atom_site_label
_atom_site_type_symbol
_atom_site_fract_x
_atom_site_fract_y
_atom_site_fract_z
_atom_site_U_iso_or_equiv
_atom_site_adp_type
_atom_site_occupancy
_atom_site_symmetry_multiplicity
_atom_site_calc_flag
_atom_site_refinement_flags
C1 C 0.4472(2) 0.25570(14) 0.91423(16) 0.0194(5) Uani 1 1 d .
C2 C 0.4026(3) 0.29267(14) 0.82358(17) 0.0241(5) Uani 1 1 d .
C3 C 0.4277(4) 0.37283(16) 0.8094(2) 0.0393(7) Uani 1 1 d .
H3 H 0.3968 0.3975 0.7512 0.047 Uiso 1 1 calc R
C4 C 0.5008(4) 0.41909(16) 0.8830(2) 0.0437(8) Uani 1 1 d .
H4 H 0.5196 0.4740 0.8729 0.052 Uiso 1 1 calc R
C5 C 0.5433(3) 0.38360(15) 0.9680(2) 0.0356(6) Uani 1 1 d .
H5 H 0.5920 0.4141 1.0162 0.043 Uiso 1 1 calc R
C6 C 0.5582(3) 0.26324(15) 1.07614(17) 0.0259(5) Uani 1 1 d .
H6A H 0.4795 0.2304 1.0971 0.031 Uiso 1 1 calc R
H6B H 0.5792 0.3048 1.1248 0.031 Uiso 1 1 calc R
C7 C 0.6890(3) 0.20978(15) 1.06790(18) 0.0264(5) Uani 1 1 d .
C8 C 0.8446(3) 0.12031(17) 1.1600(2) 0.0368(6) Uani 1 1 d .
H8A H 0.9271 0.1468 1.1346 0.044 Uiso 1 1 calc R
H8B H 0.8237 0.0712 1.1228 0.044 Uiso 1 1 calc R
C9 C 0.8746(4) 0.0998(2) 1.2645(2) 0.0495(8) Uani 1 1 d .
H9A H 0.8947 0.1489 1.3006 0.074 Uiso 1 1 calc R
H9B H 0.9558 0.0640 1.2713 0.074 Uiso 1 1 calc R
H9C H 0.7924 0.0733 1.2887 0.074 Uiso 1 1 calc R
C10 C 0.6423(2) 0.08477(13) 0.82166(15) 0.0173(4) Uani 1 1 d .
C11 C 0.5679(2) 0.02224(13) 0.86985(15) 0.0171(4) Uani 1 1 d .
C12 C 0.6419(3) -0.03375(14) 0.92614(16) 0.0210(5) Uani 1 1 d .
H12 H 0.5938 -0.0740 0.9587 0.025 Uiso 1 1 calc R
C13 C 0.7928(3) -0.02916(14) 0.93379(17) 0.0251(5) Uani 1 1 d .
H13 H 0.8450 -0.0672 0.9712 0.030 Uiso 1 1 calc R
C14 C 0.8629(2) 0.03009(15) 0.88724(16) 0.0229(5) Uani 1 1 d .
H14 H 0.9626 0.0321 0.8927 0.027 Uiso 1 1 calc R
C15 C 0.8614(2) 0.15010(15) 0.78067(17) 0.0235(5) Uani 1 1 d .
H15A H 0.9520 0.1627 0.8156 0.028 Uiso 1 1 calc R
H15B H 0.8039 0.1993 0.7772 0.028 Uiso 1 1 calc R
C16 C 0.8887(3) 0.12146(17) 0.67863(18) 0.0283(5) Uani 1 1 d .
C17 C 1.0120(3) 0.1519(2) 0.5387(2) 0.0440(7) Uani 1 1 d .
H17A H 0.9277 0.1462 0.4946 0.053 Uiso 1 1 calc R
H17B H 1.0633 0.1005 0.5412 0.053 Uiso 1 1 calc R
C18 C 1.1072(3) 0.2193(3) 0.5053(3) 0.0574(10) Uani 1 1 d .
H18A H 1.0546 0.2696 0.5022 0.086 Uiso 1 1 calc R
H18B H 1.1383 0.2063 0.4422 0.086 Uiso 1 1 calc R
H18C H 1.1892 0.2248 0.5501 0.086 Uiso 1 1 calc R
Mo1 Mo 0.33644(2) 0.122483(12) 0.788356(14) 0.01900(7) Uani 1 1 d .
N1 N 0.5151(2) 0.30227(12) 0.98381(14) 0.0241(4) Uani 1 1 d .
N2 N 0.78723(19) 0.08724(12) 0.83199(13) 0.0187(4) Uani 1 1 d .
O1 O 0.31097(19) 0.09457(11) 0.66994(12) 0.0298(4) Uani 1 1 d .
O2 O 0.17469(18) 0.10493(11) 0.83564(14) 0.0301(4) Uani 1 1 d .
O3 O 0.42097(16) 0.18065(9) 0.92705(11) 0.0189(3) Uani 1 1 d .
O4 O 0.33721(17) 0.24128(10) 0.75975(12) 0.0240(4) Uani 1 1 d .
O5 O 0.7208(2) 0.17514(11) 1.15358(13) 0.0304(4) Uani 1 1 d .
O6 O 0.75478(19) 0.20165(12) 0.99623(13) 0.0316(4) Uani 1 1 d .
O7 O 0.57104(16) 0.13646(9) 0.77011(11) 0.0197(3) Uani 1 1 d .
O8 O 0.42524(16) 0.02495(9) 0.85294(11) 0.0194(3) Uani 1 1 d .
O9 O 0.9702(2) 0.17475(12) 0.63573(13) 0.0363(5) Uani 1 1 d .
O10 O 0.8399(2) 0.06039(14) 0.64333(14) 0.0447(5) Uani 1 1 d .

loop_
_atom_site_aniso_label
_atom_site_aniso_U_11
_atom_site_aniso_U_22
_atom_site_aniso_U_33
_atom_site_aniso_U_23
_atom_site_aniso_U_13
_atom_site_aniso_U_12
C1 0.0194(11) 0.0199(11) 0.0193(11) 0.0019(9) 0.0063(9) 0.0017(9)
C2 0.0311(13) 0.0231(12) 0.0189(11) 0.0031(9) 0.0075(10) 0.0043(10)
C3 0.066(2) 0.0254(13) 0.0271(14) 0.0088(11) 0.0098(13) 0.0055(13)
C4 0.077(2) 0.0181(12) 0.0374(16) 0.0016(11) 0.0157(15) -0.0073(14)
C5 0.0492(17) 0.0246(13) 0.0343(14) -0.0097(11) 0.0132(13) -0.0090(12)
C6 0.0294(13) 0.0309(13) 0.0176(11) -0.0060(10) 0.0024(9) -0.0005(10)
C7 0.0296(13) 0.0258(12) 0.0237(12) -0.0072(10) 0.0008(10) -0.0056(10)
C8 0.0383(15) 0.0352(15) 0.0368(15) -0.0038(12) 0.0016(12) 0.0091(12)
C9 0.060(2) 0.0468(18) 0.0403(17) -0.0031(14) -0.0086(15) 0.0158(16)
C10 0.0191(10) 0.0207(11) 0.0124(10) -0.0012(8) 0.0025(8) 0.0027(9)
C11 0.0205(11) 0.0170(10) 0.0140(10) -0.0016(8) 0.0023(8) 0.0013(8)
C12 0.0300(12) 0.0181(11) 0.0150(10) 0.0011(9) 0.0030(9) 0.0009(9)
C13 0.0302(13) 0.0243(12) 0.0201(11) 0.0036(9) -0.0044(10) 0.0084(10)
C14 0.0184(11) 0.0289(12) 0.0209(11) 0.0019(10) -0.0015(9) 0.0066(9)
C15 0.0162(11) 0.0291(12) 0.0252(12) 0.0075(10) 0.0026(9) -0.0008(9)
C16 0.0214(12) 0.0396(15) 0.0242(12) 0.0089(11) 0.0030(10) 0.0022(11)
C17 0.0377(16) 0.068(2) 0.0271(14) 0.0123(14) 0.0129(12) 0.0057(15)
C18 0.0376(17) 0.092(3) 0.0440(19) 0.0235(19) 0.0163(14) -0.0039(18)
Mo1 0.01560(10) 0.02316(11) 0.01805(11) 0.00118(8) -0.00056(7) 0.00139(8)
N1 0.0296(11) 0.0205(10) 0.0225(10) -0.0037(8) 0.0052(8) -0.0002(8)
N2 0.0164(9) 0.0235(10) 0.0162(9) 0.0036(8) 0.0023(7) 0.0034(8)
O1 0.0306(9) 0.0350(9) 0.0229(9) -0.0018(8) -0.0045(7) 0.0053(8)
O2 0.0189(8) 0.0362(10) 0.0355(10) 0.0035(8) 0.0039(7) -0.0002(7)
O3 0.0211(8) 0.0188(8) 0.0168(8) 0.0021(6) 0.0026(6) 0.0001(6)
O4 0.0276(9) 0.0257(9) 0.0185(8) 0.0054(7) 0.0000(7) 0.0069(7)
O5 0.0361(10) 0.0317(10) 0.0235(9) -0.0015(7) 0.0027(8) 0.0049(8)
O6 0.0282(9) 0.0427(11) 0.0243(9) -0.0082(8) 0.0052(7) 0.0016(8)
O7 0.0178(8) 0.0226(8) 0.0186(8) 0.0070(6) 0.0021(6) 0.0029(6)
O8 0.0176(8) 0.0191(8) 0.0215(8) 0.0017(6) 0.0021(6) -0.0020(6)
O9 0.0297(10) 0.0518(12) 0.0285(10) 0.0133(9) 0.0094(8) 0.0004(9)
O10 0.0523(13) 0.0558(13) 0.0273(10) -0.0053(10) 0.0131(9) -0.0118(11)

loop_
_atom_type_symbol
_atom_type_description
_atom_type_scat_dispersion_real
_atom_type_scat_dispersion_imag
_atom_type_scat_source
C C 0.0033 0.0016 'International Tables Vol C Tables 4.2.6.8 and 6.1.1.4'
H H 0.0000 0.0000 'International Tables Vol C Tables 4.2.6.8 and 6.1.1.4'
Mo Mo -1.6832 0.6857 'International Tables Vol C Tables 4.2.6.8 and 6.1.1.4'
N N 0.0061 0.0033 'International Tables Vol C Tables 4.2.6.8 and 6.1.1.4'
O O 0.0106 0.0060 'International Tables Vol C Tables 4.2.6.8 and 6.1.1.4'

loop_
_geom_angle_atom_site_label_1
_geom_angle_atom_site_label_2
_geom_angle_atom_site_label_3
_geom_angle
O3 C1 N1 122.2(2)
O3 C1 C2 119.0(2)
N1 C1 C2 118.8(2)
O4 C2 C3 126.3(2)
O4 C2 C1 114.0(2)
C3 C2 C1 119.7(2)
C2 C3 C4 119.9(2)
C2 C3 H3 120.1
C4 C3 H3 120.1
C5 C4 C3 120.0(2)
C5 C4 H4 120.0
C3 C4 H4 120.0
C4 C5 N1 120.4(2)
C4 C5 H5 119.8
N1 C5 H5 119.8
N1 C6 C7 111.6(2)
N1 C6 H6A 109.3
C7 C6 H6A 109.3
N1 C6 H6B 109.3
C7 C6 H6B 109.3
H6A C6 H6B 108.0
O6 C7 O5 126.0(2)
O6 C7 C6 125.5(2)
O5 C7 C6 108.5(2)
O5 C8 C9 107.3(2)
O5 C8 H8A 110.2
C9 C8 H8A 110.2
O5 C8 H8B 110.2
C9 C8 H8B 110.2
H8A C8 H8B 108.5
C8 C9 H9A 109.5
C8 C9 H9B 109.5
H9A C9 H9B 109.5
C8 C9 H9C 109.5
H9A C9 H9C 109.5
H9B C9 H9C 109.5
O7 C10 N2 121.7(2)
O7 C10 C11 119.23(19)
N2 C10 C11 119.03(19)
O8 C11 C12 125.8(2)
O8 C11 C10 113.74(18)
C12 C11 C10 120.4(2)
C11 C12 C13 118.4(2)
C11 C12 H12 120.8
C13 C12 H12 120.8
C14 C13 C12 120.9(2)
C14 C13 H13 119.6
C12 C13 H13 119.6
C13 C14 N2 120.3(2)
C13 C14 H14 119.8
N2 C14 H14 119.8
N2 C15 C16 110.2(2)
N2 C15 H15A 109.6
C16 C15 H15A 109.6
N2 C15 H15B 109.6
C16 C15 H15B 109.6
H15A C15 H15B 108.1
O10 C16 O9 126.0(3)
O10 C16 C15 123.8(2)
O9 C16 C15 110.2(2)
O9 C17 C18 106.7(3)
O9 C17 H17A 110.4
C18 C17 H17A 110.4
O9 C17 H17B 110.4
C18 C17 H17B 110.4
H17A C17 H17B 108.6
C17 C18 H18A 109.5
C17 C18 H18B 109.5
H18A C18 H18B 109.5
C17 C18 H18C 109.5
H18A C18 H18C 109.5
H18B C18 H18C 109.5
O1 Mo1 O2 104.38(9)
O1 Mo1 O8 104.19(7)
O2 Mo1 O8 92.69(7)
O1 Mo1 O4 94.26(8)
O2 Mo1 O4 104.80(8)
O8 Mo1 O4 150.61(6)
O1 Mo1 O7 89.94(7)
O2 Mo1 O7 163.40(7)
O8 Mo1 O7 75.42(6)
O4 Mo1 O7 82.03(6)
O1 Mo1 O3 163.36(8)
O2 Mo1 O3 91.01(7)
O8 Mo1 O3 80.97(6)
O4 Mo1 O3 75.38(6)
O7 Mo1 O3 75.91(6)
C1 N1 C5 121.2(2)
C1 N1 C6 117.69(19)
C5 N1 C6 121.1(2)
C10 N2 C14 121.0(2)
C10 N2 C15 118.31(18)
C14 N2 C15 120.71(19)
C1 O3 Mo1 110.73(14)
C2 O4 Mo1 119.51(14)
C7 O5 C8 116.7(2)
C10 O7 Mo1 110.64(14)
C11 O8 Mo1 119.22(13)
C16 O9 C17 115.7(2)

loop_
_geom_bond_atom_site_label_1
_geom_bond_atom_site_label_2
_geom_bond_distance
C1 O3 1.270(3)
C1 N1 1.355(3)
C1 C2 1.431(3)
C2 O4 1.340(3)
C2 C3 1.352(4)
C3 C4 1.412(4)
C3 H3 0.9300
C4 C5 1.349(4)
C4 H4 0.9300
C5 N1 1.380(3)
C5 H5 0.9300
C6 N1 1.462(3)
C6 C7 1.514(3)
C6 H6A 0.9700
C6 H6B 0.9700
C7 O6 1.205(3)
C7 O5 1.331(3)
C8 O5 1.463(3)
C8 C9 1.493(4)
C8 H8A 0.9700
C8 H8B 0.9700
C9 H9A 0.9600
C9 H9B 0.9600
C9 H9C 0.9600
C10 O7 1.270(3)
C10 N2 1.353(3)
C10 C11 1.427(3)
C11 O8 1.340(3)
C11 C12 1.364(3)
C12 C13 1.409(3)
C12 H12 0.9300
C13 C14 1.357(3)
C13 H13 0.9300
C14 N2 1.377(3)
C14 H14 0.9300
C15 N2 1.452(3)
C15 C16 1.524(3)
C15 H15A 0.9700
C15 H15B 0.9700
C16 O10 1.193(3)
C16 O9 1.323(3)
C17 O9 1.469(3)
C17 C18 1.509(5)
C17 H17A 0.9700
C17 H17B 0.9700
C18 H18A 0.9600
C18 H18B 0.9600
C18 H18C 0.9600
Mo1 O1 1.7029(17)
Mo1 O2 1.7073(18)
Mo1 O8 1.9885(15)
Mo1 O4 1.9887(16)
Mo1 O7 2.2331(16)
Mo1 O3 2.2418(15)

loop_
_geom_torsion_atom_site_label_1
_geom_torsion_atom_site_label_2
_geom_torsion_atom_site_label_3
_geom_torsion_atom_site_label_4
_geom_torsion
O3 C1 C2 O4 -0.8(3)
N1 C1 C2 O4 179.7(2)
O3 C1 C2 C3 179.0(2)
N1 C1 C2 C3 -0.5(4)
O4 C2 C3 C4 -178.7(3)
C1 C2 C3 C4 1.6(4)
C2 C3 C4 C5 -1.1(5)
C3 C4 C5 N1 -0.4(5)
N1 C6 C7 O6 2.6(4)
N1 C6 C7 O5 -178.90(19)
O7 C10 C11 O8 1.0(3)
N2 C10 C11 O8 -178.83(19)
O7 C10 C11 C12 -179.6(2)
N2 C10 C11 C12 0.6(3)
O8 C11 C12 C13 178.1(2)
C10 C11 C12 C13 -1.2(3)
C11 C12 C13 C14 0.8(3)
C12 C13 C14 N2 0.4(4)
N2 C15 C16 O10 8.5(3)
N2 C15 C16 O9 -172.97(19)
O3 C1 N1 C5 179.6(2)
C2 C1 N1 C5 -0.9(3)
O3 C1 N1 C6 -0.1(3)
C2 C1 N1 C6 179.4(2)
C4 C5 N1 C1 1.4(4)
C4 C5 N1 C6 -178.9(3)
C7 C6 N1 C1 75.5(3)
C7 C6 N1 C5 -104.2(3)
O7 C10 N2 C14 -179.2(2)
C11 C10 N2 C14 0.6(3)
O7 C10 N2 C15 -1.2(3)
C11 C10 N2 C15 178.6(2)
C13 C14 N2 C10 -1.1(3)
C13 C14 N2 C15 -179.0(2)
C16 C15 N2 C10 -86.7(2)
C16 C15 N2 C14 91.3(2)
N1 C1 O3 Mo1 -171.92(17)
C2 C1 O3 Mo1 8.6(2)
O1 Mo1 O3 C1 43.0(3)
O2 Mo1 O3 C1 -114.89(15)
O8 Mo1 O3 C1 152.55(15)
O4 Mo1 O3 C1 -9.85(15)
O7 Mo1 O3 C1 75.44(15)
C3 C2 O4 Mo1 171.2(2)
C1 C2 O4 Mo1 -9.0(3)
O1 Mo1 O4 C2 -156.66(17)
O2 Mo1 O4 C2 97.24(17)
O8 Mo1 O4 C2 -27.4(2)
O7 Mo1 O4 C2 -67.32(17)
O3 Mo1 O4 C2 10.12(16)
O6 C7 O5 C8 -2.0(4)
C6 C7 O5 C8 179.6(2)
C9 C8 O5 C7 170.8(2)
N2 C10 O7 Mo1 -172.01(16)
C11 C10 O7 Mo1 8.2(2)
O1 Mo1 O7 C10 -115.17(15)
O2 Mo1 O7 C10 34.8(3)
O8 Mo1 O7 C10 -10.48(14)
O4 Mo1 O7 C10 150.52(15)
O3 Mo1 O7 C10 73.67(14)
C12 C11 O8 Mo1 169.15(17)
C10 C11 O8 Mo1 -11.5(2)
O1 Mo1 O8 C11 98.00(16)
O2 Mo1 O8 C11 -156.43(16)
O4 Mo1 O8 C11 -29.2(2)
O7 Mo1 O8 C11 11.84(14)
O3 Mo1 O8 C11 -65.84(15)
O10 C16 O9 C17 -5.1(4)
C15 C16 O9 C17 176.4(2)
C18 C17 O9 C16 -178.2(2)
